data_2238477
loop_
_publ_author_name
'Ioannou, Savvas'
'Moushi, Eleni'

_publ_section_title
;
 Tricyclo[3.3.1.0^3,7^]nonane-3,7-diyl bis(4-methylbenzenesulfonate)
;
_journal_coeditor_code FB2286
_journal_issue 9
_journal_name_full 'Acta Crystallographica Section E'
_journal_page_first o1464
_journal_page_last o1465
_journal_paper_doi 10.1107/S1600536813023234
_journal_volume 69
_journal_year 2013
_chemical_formula_iupac 'C23 H26 O6 S2'
_chemical_formula_moiety 'C23 H26 O6 S2'
_chemical_formula_sum 'C23 H26 O6 S2'
_chemical_formula_weight 462.58
_chemical_melting_point_gt 418
_chemical_melting_point_lt 421
_chemical_name_systematic
;
Tricyclo[3.3.1.0^3,7^]nonane-3,7-diyl bis(4-methylbenzenesulfonate)
;
_space_group_IT_number 15
_symmetry_cell_setting monoclinic
_symmetry_space_group_name_Hall '-C 2yc'
_symmetry_space_group_name_H-M 'C 1 2/c 1'
_atom_sites_solution_hydrogens difmap
_atom_sites_solution_primary direct
_atom_sites_solution_secondary difmap
_audit_creation_method SHELXL-97
_cell_angle_alpha 90.00
_cell_angle_beta 98.837(4)
_cell_angle_gamma 90.00
_cell_formula_units_Z 4
_cell_length_a 22.3068(8)
_cell_length_b 7.5667(2)
_cell_length_c 12.7114(5)
_cell_measurement_reflns_used 8343
_cell_measurement_temperature 100(2)
_cell_measurement_theta_max 28.8000
_cell_measurement_theta_min 3.6780
_cell_volume 2120.07(13)
_computing_cell_refinement
;
<i>CrysAlis CCD</i> (Oxford Diffraction, 2009)
;
_computing_data_collection
;
<i>CrysAlis CCD</i> (Oxford Diffraction, 2009)
;
_computing_data_reduction '<i>CrysAlis RED</i> (Oxford Diffraction, 2009)'
_computing_molecular_graphics
;
<i>DIAMOND</i> (Brandenburg, 1999) and
<i>Mercury</i> (Macrae <i>et al.</i>, 2006)
;
_computing_publication_material 'WinGX (Farrugia, 2012)'
_computing_structure_refinement '<i>SHELXL97</i> (Sheldrick, 2008)'
_computing_structure_solution '<i>SHELXS97</i> (Sheldrick, 2008)'
_diffrn_ambient_temperature 100(2)
_diffrn_detector_area_resol_mean 10.4223
_diffrn_measured_fraction_theta_full 0.993
_diffrn_measured_fraction_theta_max 0.993
_diffrn_measurement_device_type 'Oxford Diffraction SuperNova'
_diffrn_measurement_method '\w scans'
_diffrn_radiation_monochromator mirror
_diffrn_radiation_type MoK\a
_diffrn_radiation_wavelength 0.71073
_diffrn_reflns_av_R_equivalents 0.0340
_diffrn_reflns_av_sigmaI/netI 0.0173
_diffrn_reflns_limit_h_max 28
_diffrn_reflns_limit_h_min -28
_diffrn_reflns_limit_k_max 9
_diffrn_reflns_limit_k_min -9
_diffrn_reflns_limit_l_max 15
_diffrn_reflns_limit_l_min -16
_diffrn_reflns_number 17770
_diffrn_reflns_theta_full 27.49
_diffrn_reflns_theta_max 27.49
_diffrn_reflns_theta_min 2.85
_diffrn_standards_number 0
_exptl_absorpt_coefficient_mu 0.291
_exptl_absorpt_correction_T_max 0.986
_exptl_absorpt_correction_T_min 0.933
_exptl_absorpt_correction_type multi-scan
_exptl_absorpt_process_details '(<i>CrysAlis RED</i>; Oxford Diffraction, 2009)'
_exptl_crystal_colour Colourless
_exptl_crystal_density_diffrn 1.449
_exptl_crystal_density_method 'not measured'
_exptl_crystal_description needle
_exptl_crystal_F_000 976
_exptl_crystal_size_max 0.68
_exptl_crystal_size_mid 0.20
_exptl_crystal_size_min 0.05
_refine_diff_density_max 0.456
_refine_diff_density_min -0.395
_refine_ls_extinction_method none
_refine_ls_goodness_of_fit_ref 1.086
_refine_ls_hydrogen_treatment constr
_refine_ls_matrix_type full
_refine_ls_number_constraints 55
_refine_ls_number_parameters 142
_refine_ls_number_reflns 2420
_refine_ls_number_restraints 0
_refine_ls_restrained_S_all 1.086
_refine_ls_R_factor_all 0.0350
_refine_ls_R_factor_gt 0.0317
_refine_ls_shift/su_max 0.002
_refine_ls_shift/su_mean 0.000
_refine_ls_structure_factor_coef Fsqd
_refine_ls_weighting_details 'calc w=1/[\s^2^(Fo^2^)+(0.0398P)^2^+2.9805P] where P=(Fo^2^+2Fc^2^)/3'
_refine_ls_weighting_scheme calc
_refine_ls_wR_factor_gt 0.0864
_refine_ls_wR_factor_ref 0.0885
_reflns_number_gt 2210
_reflns_number_total 2420
_reflns_threshold_expression I>2sigma(I)
_cod_data_source_file fb2286.cif
_cod_data_source_block I
_cod_original_sg_symbol_H-M 'C 2/c'
_cod_database_code 2238477
_cod_database_fobs_code 2238477

loop_
_symmetry_equiv_pos_as_xyz
'x, y, z'
'-x, y, -z+1/2'
'x+1/2, y+1/2, z'
'-x+1/2, y+1/2, -z+1/2'
'-x, -y, -z'
'x, -y, z-1/2'
'-x+1/2, -y+1/2, -z'
'x+1/2, -y+1/2, z-1/2'

loop_
_atom_site_type_symbol
_atom_site_label
_atom_site_fract_x
_atom_site_fract_y
_atom_site_fract_z
_atom_site_U_iso_or_equiv
_atom_site_adp_type
_atom_site_calc_flag
_atom_site_refinement_flags
_atom_site_occupancy
_atom_site_symmetry_multiplicity
S S1 0.598720(15) 0.45011(4) 0.13850(3) 0.01580(11) Uani d . 1 8
O O1 0.54196(4) 0.40633(13) 0.19292(7) 0.0148(2) Uani d . 1 8
O O2 0.60807(5) 0.31585(15) 0.06414(8) 0.0211(2) Uani d . 1 8
O O3 0.58926(5) 0.62764(14) 0.10271(8) 0.0227(2) Uani d . 1 8
C C1 0.52716(6) 0.22369(17) 0.21565(10) 0.0137(3) Uani d . 1 8
C C2 0.57714(6) 0.11868(19) 0.28343(11) 0.0174(3) Uani d . 1 8
H H2A 0.6019 0.1940 0.3371 0.021 Uiso calc R 1 8
H H2B 0.6038 0.0584 0.2393 0.021 Uiso calc R 1 8
C C3 0.53837(7) -0.01293(19) 0.33508(12) 0.0188(3) Uani d . 1 8
H H3 0.5634 -0.0863 0.3909 0.023 Uiso calc R 1 8
C C4 0.5000 -0.1274(3) 0.2500 0.0212(4) Uani d S 1 4
H H4A 0.4729 -0.2043 0.2846 0.025 Uiso calc PR 1.0 1
H H4B 0.5271 -0.2043 0.2154 0.025 Uiso calc PR 0.0 1
C C5 0.50275(6) 0.11637(19) 0.11699(11) 0.0176(3) Uani d . 1 8
H H5A 0.5356 0.0544 0.0877 0.021 Uiso calc R 1 8
H H5B 0.4795 0.1908 0.0609 0.021 Uiso calc R 1 8
C C6 0.65974(6) 0.44679(18) 0.24360(11) 0.0156(3) Uani d . 1 8
C C7 0.71210(7) 0.35649(19) 0.23109(12) 0.0190(3) Uani d . 1 8
H H7 0.7143 0.2927 0.1674 0.023 Uiso calc R 1 8
C C8 0.76125(7) 0.35997(19) 0.31229(12) 0.0201(3) Uani d . 1 8
H H8 0.7976 0.3001 0.3033 0.024 Uiso calc R 1 8
C C9 0.75821(7) 0.44953(18) 0.40641(12) 0.0183(3) Uani d . 1 8
C C10 0.70486(7) 0.53899(19) 0.41720(12) 0.0202(3) Uani d . 1 8
H H10 0.7023 0.6011 0.4813 0.024 Uiso calc R 1 8
C C11 0.65566(7) 0.53928(19) 0.33660(12) 0.0192(3) Uani d . 1 8
H H11 0.6197 0.6016 0.3446 0.023 Uiso calc R 1 8
C C12 0.81125(7) 0.4503(2) 0.49473(13) 0.0244(3) Uani d . 1 8
H H12A 0.8379 0.3501 0.4860 0.037 Uiso calc R 1 8
H H12B 0.7966 0.4406 0.5633 0.037 Uiso calc R 1 8
H H12C 0.8339 0.5609 0.4926 0.037 Uiso calc R 1 8

loop_
_atom_site_aniso_label
_atom_site_aniso_U_11
_atom_site_aniso_U_22
_atom_site_aniso_U_33
_atom_site_aniso_U_12
_atom_site_aniso_U_13
_atom_site_aniso_U_23
S1 0.01584(18) 0.01730(19) 0.01524(18) -0.00015(12) 0.00556(13) 0.00160(12)
O1 0.0150(5) 0.0138(5) 0.0165(5) 0.0000(4) 0.0057(4) 0.0016(4)
O2 0.0217(5) 0.0264(6) 0.0169(5) -0.0014(4) 0.0079(4) -0.0033(4)
O3 0.0227(5) 0.0210(6) 0.0252(6) -0.0003(4) 0.0065(4) 0.0083(4)
C1 0.0149(6) 0.0126(6) 0.0140(6) -0.0003(5) 0.0036(5) 0.0010(5)
C2 0.0159(6) 0.0174(7) 0.0186(7) 0.0023(5) 0.0016(5) 0.0025(5)
C3 0.0199(7) 0.0170(7) 0.0191(7) 0.0020(5) 0.0024(5) 0.0041(5)
C4 0.0253(10) 0.0140(9) 0.0248(10) 0.000 0.0059(8) 0.000
C5 0.0208(7) 0.0182(7) 0.0140(6) 0.0004(5) 0.0031(5) -0.0027(5)
C6 0.0162(6) 0.0143(6) 0.0172(7) -0.0014(5) 0.0050(5) 0.0013(5)
C7 0.0210(7) 0.0170(7) 0.0201(7) 0.0019(5) 0.0065(5) -0.0014(5)
C8 0.0184(7) 0.0169(7) 0.0257(7) 0.0033(5) 0.0057(6) 0.0014(6)
C9 0.0184(7) 0.0153(7) 0.0215(7) -0.0033(5) 0.0035(6) 0.0036(5)
C10 0.0210(7) 0.0213(7) 0.0195(7) -0.0031(5) 0.0065(6) -0.0031(5)
C11 0.0174(7) 0.0193(7) 0.0227(7) 0.0006(5) 0.0084(6) -0.0023(5)
C12 0.0215(7) 0.0247(8) 0.0260(8) -0.0017(6) 0.0002(6) 0.0025(6)

loop_
_atom_type_symbol
_atom_type_description
_atom_type_scat_dispersion_real
_atom_type_scat_dispersion_imag
_atom_type_scat_source
C C 0.0033 0.0016 'International Tables Vol C Tables 4.2.6.8 and 6.1.1.4'
H H 0.0000 0.0000 'International Tables Vol C Tables 4.2.6.8 and 6.1.1.4'
O O 0.0106 0.0060 'International Tables Vol C Tables 4.2.6.8 and 6.1.1.4'
S S 0.1246 0.1234 'International Tables Vol C Tables 4.2.6.8 and 6.1.1.4'

loop_
_geom_angle_atom_site_label_1
_geom_angle_atom_site_label_2
_geom_angle_atom_site_label_3
_geom_angle_site_symmetry_1
_geom_angle_site_symmetry_3
_geom_angle
O3 S1 O2 . . 119.37(7)
O3 S1 O1 . . 104.49(6)
O2 S1 O1 . . 110.64(6)
O3 S1 C6 . . 108.44(7)
O2 S1 C6 . . 108.63(7)
O1 S1 C6 . . 104.21(6)
C1 O1 S1 . . 120.64(8)
O1 C1 C5 . . 113.89(11)
O1 C1 C2 . . 115.94(11)
C5 C1 C2 . . 109.00(11)
O1 C1 C1 . 2_655 108.76(6)
C5 C1 C1 . 2_655 104.17(11)
C2 C1 C1 . 2_655 103.96(11)
C1 C2 C3 . . 99.75(11)
C1 C2 H2A . . 111.8
C3 C2 H2A . . 111.8
C1 C2 H2B . . 111.8
C3 C2 H2B . . 111.8
H2A C2 H2B . . 109.5
C5 C3 C2 2_655 . 99.64(11)
C5 C3 C4 2_655 . 109.69(11)
C2 C3 C4 . . 110.76(11)
C5 C3 H3 2_655 . 112.0
C2 C3 H3 . . 112.0
C4 C3 H3 . . 112.0
C3 C4 C3 . 2_655 111.49(17)
C3 C4 H4A . . 109.3
C3 C4 H4A 2_655 . 109.3
C1 C5 C3 . 2_655 99.98(11)
C1 C5 H5A . . 111.8
C3 C5 H5A 2_655 . 111.8
C1 C5 H5B . . 111.8
C3 C5 H5B 2_655 . 111.8
H5A C5 H5B . . 109.5
C7 C6 C11 . . 120.91(14)
C7 C6 S1 . . 119.30(11)
C11 C6 S1 . . 119.76(11)
C6 C7 C8 . . 119.36(13)
C6 C7 H7 . . 120.3
C8 C7 H7 . . 120.3
C9 C8 C7 . . 120.95(13)
C9 C8 H8 . . 119.5
C7 C8 H8 . . 119.5
C8 C9 C10 . . 118.56(14)
C8 C9 C12 . . 120.69(13)
C10 C9 C12 . . 120.75(14)
C11 C10 C9 . . 121.38(14)
C11 C10 H10 . . 119.3
C9 C10 H10 . . 119.3
C10 C11 C6 . . 118.82(13)
C10 C11 H11 . . 120.6
C6 C11 H11 . . 120.6
C9 C12 H12A . . 109.5
C9 C12 H12B . . 109.5
H12A C12 H12B . . 109.5
C9 C12 H12C . . 109.5
H12A C12 H12C . . 109.5
H12B C12 H12C . . 109.5

loop_
_geom_bond_atom_site_label_1
_geom_bond_atom_site_label_2
_geom_bond_site_symmetry_2
_geom_bond_distance
S1 O3 . 1.4236(11)
S1 O2 . 1.4246(11)
S1 O1 . 1.5685(10)
S1 C6 . 1.7548(15)
O1 C1 . 1.4600(16)
C1 C5 . 1.5228(18)
C1 C2 . 1.5237(18)
C1 C1 2_655 1.598(2)
C2 C3 . 1.531(2)
C2 H2A . 0.9900
C2 H2B . 0.9900
C3 C5 2_655 1.530(2)
C3 C4 . 1.5389(19)
C3 H3 . 1.0000
C4 C3 2_655 1.5389(19)
C4 H4A . 0.9900
C5 C3 2_655 1.530(2)
C5 H5A . 0.9900
C5 H5B . 0.9900
C6 C7 . 1.383(2)
C6 C11 . 1.389(2)
C7 C8 . 1.386(2)
C7 H7 . 0.9500
C8 C9 . 1.386(2)
C8 H8 . 0.9500
C9 C10 . 1.394(2)
C9 C12 . 1.501(2)
C10 C11 . 1.382(2)
C10 H10 . 0.9500
C11 H11 . 0.9500
C12 H12A . 0.9800
C12 H12B . 0.9800
C12 H12C . 0.9800

loop_
_geom_hbond_atom_site_label_D
_geom_hbond_atom_site_label_H
_geom_hbond_atom_site_label_A
_geom_hbond_site_symmetry_A
_geom_hbond_distance_DH
_geom_hbond_distance_HA
_geom_hbond_distance_DA
_geom_hbond_angle_DHA
_geom_hbond_publ_flag
C4 H4A O3 2_645 0.99 2.49 3.4714(16) 171 yes
C10 H10 O2 6_566 0.95 2.57 3.2551(19) 129 yes
C12 H12C O2 4_655 0.98 2.49 3.4444(19) 164 yes
